data_7127577
loop_
_publ_author_name
'Ranjani, Ganapathy'
'Nagarajan, Rajagopal'

_publ_section_title
;
 Access to 1-indolyltetrahydro-\b-carbolines via metal-free
 cross-dehydrogenative coupling: the total synthesis of eudistomin U,
 isoeudistomin U and 19-bromoisoeudistomin U.
;
_journal_issue 6
_journal_name_full 'Chemical communications (Cambridge, England)'
_journal_page_first 757
_journal_page_last 760
_journal_paper_doi 10.1039/d0cc06958b
_journal_volume 57
_journal_year 2021
_chemical_formula_moiety 'C25 H27 Cl0 N3 O3'
_chemical_formula_sum 'C25 H27 Cl0 N3 O3'
_chemical_formula_weight 417.50
_space_group_IT_number 2
_space_group_name_Hall '-P 1'
_space_group_name_H-M_alt 'P -1'
_symmetry_cell_setting triclinic
_symmetry_space_group_name_H-M 'P -1'
_atom_sites_solution_hydrogens geom
_atom_sites_solution_primary direct
_atom_sites_solution_secondary difmap
_audit_creation_method SHELXL-97
_audit_update_record
;
2019-12-19 deposited with the CCDC.	2020-12-09 downloaded from the CCDC.
;
_cell_angle_alpha 80.059(6)
_cell_angle_beta 79.541(6)
_cell_angle_gamma 87.359(6)
_cell_formula_units_Z 2
_cell_length_a 8.2512(12)
_cell_length_b 10.4301(14)
_cell_length_c 15.810(2)
_cell_measurement_reflns_used 2882
_cell_measurement_temperature 300(2)
_cell_measurement_theta_max 19.63
_cell_measurement_theta_min 2.51
_cell_volume 1317.8(3)
_computing_cell_refinement 'Bruker SAINT'
_computing_data_collection 'Bruker APEX2'
_computing_data_reduction 'Bruker SAINT'
_computing_molecular_graphics 'Bruker SHELXTL'
_computing_publication_material 'Bruker SHELXTL'
_computing_structure_refinement 'SHELXL-97 (Sheldrick, 2008)'
_computing_structure_solution 'SHELXS-97 (Sheldrick 2008)'
_diffrn_ambient_temperature 300(2)
_diffrn_measured_fraction_theta_full 1.000
_diffrn_measured_fraction_theta_max 1.000
_diffrn_measurement_device_type 'Bruker APEX-II CCD'
_diffrn_radiation_monochromator graphite
_diffrn_radiation_source 'fine-focus sealed tube'
_diffrn_radiation_type MoK\a
_diffrn_radiation_wavelength 0.71073
_diffrn_reflns_av_R_equivalents 0.1707
_diffrn_reflns_av_sigmaI/netI 0.1603
_diffrn_reflns_limit_h_max 9
_diffrn_reflns_limit_h_min -9
_diffrn_reflns_limit_k_max 12
_diffrn_reflns_limit_k_min -12
_diffrn_reflns_limit_l_max 18
_diffrn_reflns_limit_l_min -18
_diffrn_reflns_number 25836
_diffrn_reflns_theta_full 25.00
_diffrn_reflns_theta_max 25.00
_diffrn_reflns_theta_min 2.19
_exptl_absorpt_coefficient_mu 0.070
_exptl_absorpt_correction_type none
_exptl_crystal_colour colourless
_exptl_crystal_density_diffrn 1.052
_exptl_crystal_density_method 'not measured'
_exptl_crystal_description needle
_exptl_crystal_F_000 444
_exptl_crystal_size_max 0.32
_exptl_crystal_size_mid 0.28
_exptl_crystal_size_min 0.25
_platon_squeeze_details
;
;
_refine_diff_density_max 0.220
_refine_diff_density_min -0.230
_refine_diff_density_rms 0.060
_refine_ls_extinction_method none
_refine_ls_goodness_of_fit_ref 0.884
_refine_ls_hydrogen_treatment mixed
_refine_ls_matrix_type full
_refine_ls_number_parameters 280
_refine_ls_number_reflns 4659
_refine_ls_number_restraints 0
_refine_ls_restrained_S_all 0.884
_refine_ls_R_factor_all 0.2127
_refine_ls_R_factor_gt 0.0916
_refine_ls_shift/su_max 0.079
_refine_ls_shift/su_mean 0.015
_refine_ls_structure_factor_coef Fsqd
_refine_ls_weighting_details 'calc w=1/[\s^2^(Fo^2^)+(0.2000P)^2^+0.0000P] where P=(Fo^2^+2Fc^2^)/3'
_refine_ls_weighting_scheme calc
_refine_ls_wR_factor_gt 0.2604
_refine_ls_wR_factor_ref 0.3220
_reflns_number_gt 1995
_reflns_number_total 4659
_reflns_threshold_expression >2\s(I)
_cod_data_source_file d0cc06958b2.cif
_cod_data_source_block rn142_0m_a_a_a
_cod_depositor_comments
;
The following automatic conversions were performed:

data item '_symmetry_cell_setting' value 'Triclinic' was changed to
'triclinic' in accordance with the
/home/data/users/saulius/crontab/automatic-downloads/rss-feeds/RSC/lib/dictionaries/cif_core.dic
dictionary named 'cif_core.dic' version 2.4.2 last updated on
2011-04-26.

Automatic conversion script
Id: cif_fix_values 7556 2019-12-06 15:28:31Z antanas 

 Adding full bibliography for 7127577.cif.
;
_cod_original_cell_volume 1317.7(3)
_cod_original_sg_symbol_H-M P-1
_cod_database_code 7127577

loop_
_symmetry_equiv_pos_as_xyz
'x, y, z'
'-x, -y, -z'

loop_
_atom_site_label
_atom_site_type_symbol
_atom_site_fract_x
_atom_site_fract_y
_atom_site_fract_z
_atom_site_U_iso_or_equiv
_atom_site_adp_type
_atom_site_occupancy
_atom_site_symmetry_multiplicity
_atom_site_calc_flag
_atom_site_refinement_flags
_atom_site_disorder_assembly
_atom_site_disorder_group
O1 O 0.1244(4) 0.4326(4) 0.7021(2) 0.0563(11) Uani 1 1 d . . .
O3 O 0.4603(5) 0.1705(4) 0.4969(2) 0.0575(11) Uani 1 1 d . . .
O2 O 0.1343(4) 0.3252(4) 0.8384(3) 0.0610(12) Uani 1 1 d . . .
N2 N 0.3221(5) 0.4719(4) 0.7757(3) 0.0405(11) Uani 1 1 d . . .
N1 N 0.4576(5) 0.8104(4) 0.6922(3) 0.0478(12) Uani 1 1 d . . .
H1N H 0.4786 0.8270 0.6361 0.057 Uiso 1 1 calc R . .
N3 N 0.8354(6) 0.4922(5) 0.6200(3) 0.0598(14) Uani 1 1 d . . .
H3N H 0.9397 0.5029 0.6143 0.072 Uiso 1 1 calc R . .
C21 C 0.4813(6) 0.3454(5) 0.5772(3) 0.0384(13) Uani 1 1 d . . .
H21 H 0.3675 0.3558 0.5911 0.046 Uiso 1 1 calc R . .
C20 C 0.5891(6) 0.4222(5) 0.6071(3) 0.0377(13) Uani 1 1 d . . .
C5 C 0.4607(6) 0.8985(5) 0.7472(3) 0.0426(14) Uani 1 1 d . . .
C8 C 0.4145(6) 0.6891(5) 0.7429(3) 0.0387(13) Uani 1 1 d . . .
C9 C 0.4025(6) 0.5707(5) 0.7025(3) 0.0427(14) Uani 1 1 d . . .
H9 H 0.3296 0.5910 0.6593 0.051 Uiso 1 1 calc R . .
C12 C 0.1857(6) 0.4118(5) 0.7674(4) 0.0414(13) Uani 1 1 d . . .
C17 C 0.5626(6) 0.5214(5) 0.6595(3) 0.0378(13) Uani 1 1 d . . .
C22 C 0.5498(7) 0.2560(5) 0.5274(3) 0.0441(14) Uani 1 1 d . . .
C6 C 0.4212(6) 0.8313(6) 0.8327(4) 0.0531(16) Uani 1 1 d . . .
C7 C 0.3933(6) 0.6970(5) 0.8265(3) 0.0439(14) Uani 1 1 d . . .
C10 C 0.3872(7) 0.4599(5) 0.8558(3) 0.0509(15) Uani 1 1 d . . .
H10A H 0.5055 0.4454 0.8436 0.061 Uiso 1 1 calc R . .
H10B H 0.3388 0.3852 0.8964 0.061 Uiso 1 1 calc R . .
C19 C 0.7623(6) 0.4055(6) 0.5828(3) 0.0468(14) Uani 1 1 d . . .
C18 C 0.7149(7) 0.5590(6) 0.6675(4) 0.0512(15) Uani 1 1 d . . .
H18 H 0.7340 0.6207 0.7004 0.061 Uiso 1 1 calc R . .
C11 C 0.3499(7) 0.5818(5) 0.8972(4) 0.0576(17) Uani 1 1 d . . .
H11A H 0.4146 0.5812 0.9428 0.069 Uiso 1 1 calc R . .
H11B H 0.2341 0.5857 0.9229 0.069 Uiso 1 1 calc R . .
C23 C 0.7218(8) 0.2398(6) 0.5056(4) 0.0572(16) Uani 1 1 d . . .
H23 H 0.7637 0.1749 0.4737 0.069 Uiso 1 1 calc R . .
C4 C 0.4986(7) 1.0288(6) 0.7280(4) 0.0583(16) Uani 1 1 d . . .
H4 H 0.5253 1.0709 0.6705 0.070 Uiso 1 1 calc R . .
C13 C -0.0086(7) 0.2393(6) 0.8439(4) 0.0651(19) Uani 1 1 d . . .
C24 C 0.8262(7) 0.3145(6) 0.5293(4) 0.0587(17) Uani 1 1 d . . .
H24 H 0.9392 0.3065 0.5107 0.070 Uiso 1 1 calc R . .
C1 C 0.4193(7) 0.9000(7) 0.9014(4) 0.0631(18) Uani 1 1 d . . .
H1 H 0.3939 0.8582 0.9590 0.076 Uiso 1 1 calc R . .
C2 C 0.4556(8) 1.0306(7) 0.8826(5) 0.0710(19) Uani 1 1 d . . .
H2 H 0.4537 1.0777 0.9276 0.085 Uiso 1 1 calc R . .
C3 C 0.4957(8) 1.0930(6) 0.7947(5) 0.0707(19) Uani 1 1 d . . .
H3 H 0.5207 1.1810 0.7829 0.085 Uiso 1 1 calc R . .
C25 C 0.2856(8) 0.1730(7) 0.5223(4) 0.075(2) Uani 1 1 d . . .
H25A H 0.2383 0.1095 0.4971 0.113 Uiso 1 1 calc R . .
H25B H 0.2434 0.2579 0.5023 0.113 Uiso 1 1 calc R . .
H25C H 0.2574 0.1532 0.5848 0.113 Uiso 1 1 calc R . .
C15 C -0.1644(7) 0.3264(6) 0.8477(5) 0.080(2) Uani 1 1 d . . .
H15A H -0.1713 0.3748 0.8947 0.119 Uiso 1 1 calc R . .
H15B H -0.2600 0.2732 0.8572 0.119 Uiso 1 1 calc R . .
H15C H -0.1593 0.3857 0.7936 0.119 Uiso 1 1 calc R . .
C14 C -0.0044(9) 0.1547(7) 0.9314(5) 0.100(3) Uani 1 1 d . . .
H14A H -0.0182 0.2083 0.9759 0.151 Uiso 1 1 calc R . .
H14B H 0.0996 0.1091 0.9298 0.151 Uiso 1 1 calc R . .
H14C H -0.0919 0.0930 0.9441 0.151 Uiso 1 1 calc R . .
C16 C 0.0166(10) 0.1627(7) 0.7702(5) 0.104(3) Uani 1 1 d . . .
H16A H 0.0185 0.2211 0.7159 0.156 Uiso 1 1 calc R . .
H16B H -0.0719 0.1026 0.7786 0.156 Uiso 1 1 calc R . .
H16C H 0.1194 0.1154 0.7689 0.156 Uiso 1 1 calc R . .

loop_
_atom_site_aniso_label
_atom_site_aniso_U_11
_atom_site_aniso_U_22
_atom_site_aniso_U_33
_atom_site_aniso_U_23
_atom_site_aniso_U_13
_atom_site_aniso_U_12
O1 0.031(2) 0.081(3) 0.055(3) -0.005(2) -0.0056(19) -0.0196(19)
O3 0.065(3) 0.064(3) 0.047(2) -0.021(2) -0.004(2) -0.011(2)
O2 0.043(2) 0.067(3) 0.066(3) 0.010(2) -0.0077(19) -0.023(2)
N2 0.044(3) 0.041(3) 0.038(2) 0.002(2) -0.016(2) -0.012(2)
N1 0.056(3) 0.042(3) 0.042(3) 0.009(2) -0.014(2) -0.009(2)
N3 0.027(3) 0.082(4) 0.066(3) -0.008(3) -0.003(2) -0.009(3)
C21 0.031(3) 0.038(3) 0.046(3) -0.004(3) -0.010(2) -0.004(2)
C20 0.042(3) 0.037(3) 0.031(3) 0.009(2) -0.010(2) -0.004(2)
C5 0.045(3) 0.046(4) 0.038(3) -0.010(3) -0.009(3) -0.005(3)
C8 0.034(3) 0.043(3) 0.038(3) 0.000(3) -0.010(2) -0.006(2)
C9 0.037(3) 0.046(3) 0.046(3) 0.002(3) -0.015(3) -0.016(3)
C12 0.031(3) 0.044(3) 0.046(3) 0.002(3) -0.007(3) -0.008(2)
C17 0.028(3) 0.042(3) 0.041(3) 0.000(3) -0.006(2) -0.011(2)
C22 0.056(4) 0.043(3) 0.032(3) -0.001(3) -0.009(3) -0.006(3)
C6 0.033(3) 0.062(4) 0.067(4) -0.008(3) -0.017(3) 0.003(3)
C7 0.046(3) 0.041(3) 0.046(3) -0.006(3) -0.011(3) -0.007(3)
C10 0.045(4) 0.054(4) 0.053(4) -0.002(3) -0.011(3) -0.009(3)
C19 0.026(3) 0.061(4) 0.049(3) -0.001(3) -0.002(3) -0.001(3)
C18 0.049(4) 0.056(4) 0.050(3) -0.006(3) -0.013(3) -0.011(3)
C11 0.057(4) 0.065(4) 0.047(3) 0.009(3) -0.012(3) -0.014(3)
C23 0.058(4) 0.055(4) 0.053(4) -0.006(3) 0.001(3) 0.007(3)
C4 0.066(4) 0.050(4) 0.061(4) -0.009(3) -0.015(3) -0.011(3)
C13 0.030(3) 0.062(4) 0.091(5) 0.007(4) 0.008(3) -0.021(3)
C24 0.030(3) 0.084(5) 0.058(4) -0.011(4) 0.002(3) -0.004(3)
C1 0.067(4) 0.096(5) 0.037(3) -0.027(3) -0.016(3) -0.020(4)
C2 0.084(5) 0.064(5) 0.080(5) -0.035(4) -0.030(4) -0.011(4)
C3 0.071(5) 0.055(4) 0.087(5) -0.010(4) -0.016(4) -0.008(3)
C25 0.063(5) 0.086(5) 0.083(5) -0.037(4) 0.001(4) -0.030(4)
C15 0.044(4) 0.069(5) 0.112(6) 0.018(4) -0.005(4) -0.014(3)
C14 0.064(5) 0.092(6) 0.119(6) 0.050(5) -0.007(4) -0.020(4)
C16 0.096(6) 0.085(6) 0.131(7) -0.046(5) 0.016(5) -0.038(5)

loop_
_atom_type_symbol
_atom_type_description
_atom_type_scat_dispersion_real
_atom_type_scat_dispersion_imag
_atom_type_scat_source
C C 0.0033 0.0016 'International Tables Vol C Tables 4.2.6.8 and 6.1.1.4'
H H 0.0000 0.0000 'International Tables Vol C Tables 4.2.6.8 and 6.1.1.4'
N N 0.0061 0.0033 'International Tables Vol C Tables 4.2.6.8 and 6.1.1.4'
O O 0.0106 0.0060 'International Tables Vol C Tables 4.2.6.8 and 6.1.1.4'
Cl Cl 0.1484 0.1585 'International Tables Vol C Tables 4.2.6.8 and 6.1.1.4'

loop_
_geom_angle_atom_site_label_1
_geom_angle_atom_site_label_2
_geom_angle_atom_site_label_3
_geom_angle
_geom_angle_site_symmetry_1
_geom_angle_site_symmetry_3
_geom_angle_publ_flag
C25 O3 C22 117.6(4) . . ?
C12 O2 C13 121.5(4) . . ?
C12 N2 C10 124.5(4) . . ?
C12 N2 C9 119.5(4) . . ?
C10 N2 C9 115.5(4) . . ?
C5 N1 C8 108.4(4) . . ?
C5 N1 H1N 125.8 . . ?
C8 N1 H1N 125.8 . . ?
C18 N3 C19 109.0(5) . . ?
C18 N3 H3N 125.5 . . ?
C19 N3 H3N 125.5 . . ?
C22 C21 C20 117.7(5) . . ?
C22 C21 H21 121.1 . . ?
C20 C21 H21 121.1 . . ?
C17 C20 C19 107.4(5) . . ?
C17 C20 C21 133.2(5) . . ?
C19 C20 C21 119.4(5) . . ?
N1 C5 C4 129.8(5) . . ?
N1 C5 C6 107.4(5) . . ?
C4 C5 C6 122.8(5) . . ?
C7 C8 N1 110.3(5) . . ?
C7 C8 C9 127.9(5) . . ?
N1 C8 C9 121.8(4) . . ?
N2 C9 C8 104.6(4) . . ?
N2 C9 C17 111.3(4) . . ?
C8 C9 C17 114.6(4) . . ?
N2 C9 H9 108.7 . . ?
C8 C9 H9 108.7 . . ?
C17 C9 H9 108.7 . . ?
O1 C12 O2 125.8(5) . . ?
O1 C12 N2 123.4(5) . . ?
O2 C12 N2 110.7(5) . . ?
C18 C17 C20 106.6(5) . . ?
C18 C17 C9 125.7(5) . . ?
C20 C17 C9 127.6(4) . . ?
C21 C22 C23 121.7(5) . . ?
C21 C22 O3 124.2(5) . . ?
C23 C22 O3 114.1(5) . . ?
C5 C6 C1 118.4(5) . . ?
C5 C6 C7 106.7(5) . . ?
C1 C6 C7 134.9(6) . . ?
C8 C7 C6 107.2(5) . . ?
C8 C7 C11 122.7(5) . . ?
C6 C7 C11 130.0(5) . . ?
N2 C10 C11 111.1(4) . . ?
N2 C10 H10A 109.4 . . ?
C11 C10 H10A 109.4 . . ?
N2 C10 H10B 109.4 . . ?
C11 C10 H10B 109.4 . . ?
H10A C10 H10B 108.0 . . ?
N3 C19 C20 106.8(5) . . ?
N3 C19 C24 132.7(5) . . ?
C20 C19 C24 120.4(5) . . ?
N3 C18 C17 110.1(5) . . ?
N3 C18 H18 125.0 . . ?
C17 C18 H18 125.0 . . ?
C10 C11 C7 107.5(4) . . ?
C10 C11 H11A 110.2 . . ?
C7 C11 H11A 110.2 . . ?
C10 C11 H11B 110.2 . . ?
C7 C11 H11B 110.2 . . ?
H11A C11 H11B 108.5 . . ?
C24 C23 C22 121.9(6) . . ?
C24 C23 H23 119.0 . . ?
C22 C23 H23 119.0 . . ?
C3 C4 C5 118.0(6) . . ?
C3 C4 H4 121.0 . . ?
C5 C4 H4 121.0 . . ?
C16 C13 O2 111.5(5) . . ?
C16 C13 C14 112.7(6) . . ?
O2 C13 C14 100.0(5) . . ?
C16 C13 C15 113.6(6) . . ?
O2 C13 C15 107.3(5) . . ?
C14 C13 C15 110.7(5) . . ?
C23 C24 C19 118.6(6) . . ?
C23 C24 H24 120.7 . . ?
C19 C24 H24 120.7 . . ?
C2 C1 C6 119.0(6) . . ?
C2 C1 H1 120.5 . . ?
C6 C1 H1 120.5 . . ?
C1 C2 C3 120.0(6) . . ?
C1 C2 H2 120.0 . . ?
C3 C2 H2 120.0 . . ?
C4 C3 C2 121.8(6) . . ?
C4 C3 H3 119.1 . . ?
C2 C3 H3 119.1 . . ?
O3 C25 H25A 109.5 . . ?
O3 C25 H25B 109.5 . . ?
H25A C25 H25B 109.5 . . ?
O3 C25 H25C 109.5 . . ?
H25A C25 H25C 109.5 . . ?
H25B C25 H25C 109.5 . . ?
C13 C15 H15A 109.5 . . ?
C13 C15 H15B 109.5 . . ?
H15A C15 H15B 109.5 . . ?
C13 C15 H15C 109.5 . . ?
H15A C15 H15C 109.5 . . ?
H15B C15 H15C 109.5 . . ?
C13 C14 H14A 109.5 . . ?
C13 C14 H14B 109.5 . . ?
H14A C14 H14B 109.5 . . ?
C13 C14 H14C 109.5 . . ?
H14A C14 H14C 109.5 . . ?
H14B C14 H14C 109.5 . . ?
C13 C16 H16A 109.5 . . ?
C13 C16 H16B 109.5 . . ?
H16A C16 H16B 109.5 . . ?
C13 C16 H16C 109.5 . . ?
H16A C16 H16C 109.5 . . ?
H16B C16 H16C 109.5 . . ?

loop_
_geom_bond_atom_site_label_1
_geom_bond_atom_site_label_2
_geom_bond_distance
_geom_bond_site_symmetry_2
_geom_bond_publ_flag
O1 C12 1.213(6) . ?
O3 C25 1.425(7) . ?
O3 C22 1.383(6) . ?
O2 C12 1.330(6) . ?
O2 C13 1.495(6) . ?
N2 C12 1.350(6) . ?
N2 C10 1.447(6) . ?
N2 C9 1.489(6) . ?
N1 C5 1.373(6) . ?
N1 C8 1.399(6) . ?
N1 H1N 0.8600 . ?
N3 C18 1.372(7) . ?
N3 C19 1.375(7) . ?
N3 H3N 0.8600 . ?
C21 C22 1.361(7) . ?
C21 C20 1.416(7) . ?
C21 H21 0.9300 . ?
C20 C17 1.418(7) . ?
C20 C19 1.422(7) . ?
C5 C4 1.378(7) . ?
C5 C6 1.400(7) . ?
C8 C7 1.319(7) . ?
C8 C9 1.500(7) . ?
C9 C17 1.484(7) . ?
C9 H9 0.9800 . ?
C17 C18 1.367(7) . ?
C22 C23 1.408(8) . ?
C6 C1 1.398(8) . ?
C6 C7 1.453(7) . ?
C7 C11 1.500(7) . ?
C10 C11 1.523(8) . ?
C10 H10A 0.9700 . ?
C10 H10B 0.9700 . ?
C19 C24 1.402(8) . ?
C18 H18 0.9300 . ?
C11 H11A 0.9700 . ?
C11 H11B 0.9700 . ?
C23 C24 1.330(8) . ?
C23 H23 0.9300 . ?
C4 C3 1.339(8) . ?
C4 H4 0.9300 . ?
C13 C16 1.503(9) . ?
C13 C14 1.513(8) . ?
C13 C15 1.538(8) . ?
C24 H24 0.9300 . ?
C1 C2 1.378(8) . ?
C1 H1 0.9300 . ?
C2 C3 1.416(8) . ?
C2 H2 0.9300 . ?
C3 H3 0.9300 . ?
C25 H25A 0.9600 . ?
C25 H25B 0.9600 . ?
C25 H25C 0.9600 . ?
C15 H15A 0.9600 . ?
C15 H15B 0.9600 . ?
C15 H15C 0.9600 . ?
C14 H14A 0.9600 . ?
C14 H14B 0.9600 . ?
C14 H14C 0.9600 . ?
C16 H16A 0.9600 . ?
C16 H16B 0.9600 . ?
C16 H16C 0.9600 . ?

loop_
_platon_squeeze_void_nr
_platon_squeeze_void_average_x
_platon_squeeze_void_average_y
_platon_squeeze_void_average_z
_platon_squeeze_void_volume
_platon_squeeze_void_count_electrons
1 0.088 0.199 0.214 151.8 43.3
2 -0.089 -0.199 0.787 151.7 42.0
